data_4086608
loop_
_publ_author_name
'Kuzutani, Takuya'
'Torihata, Yushi'
'Suzuki, Hiroharu'
'Takao, Toshiro'

_publ_section_title
;
 Synthesis of a Heterometallic Trinuclear Cluster of Ruthenium and
 Platinum with a Linear Alignment
;
_journal_issue 15
_journal_name_full Organometallics
_journal_page_first 2543
_journal_paper_doi 10.1021/acs.organomet.6b00449
_journal_volume 35
_journal_year 2016
_chemical_formula_sum 'C40 H76 P2 Pt Ru2'
_chemical_formula_weight 1016.18
_chemical_name_systematic
; 
 ? 
;
_space_group_IT_number 2
_symmetry_cell_setting triclinic
_symmetry_space_group_name_Hall '-P 1'
_symmetry_space_group_name_H-M 'P -1'
_atom_sites_solution_hydrogens geom
_atom_sites_solution_primary direct
_atom_sites_solution_secondary difmap
_audit_creation_method SHELXL-97
_cell_angle_alpha 68.185(2)
_cell_angle_beta 75.376(2)
_cell_angle_gamma 68.479(2)
_cell_formula_units_Z 1
_cell_length_a 8.6625(5)
_cell_length_b 10.8809(7)
_cell_length_c 12.8072(9)
_cell_measurement_reflns_used 10346
_cell_measurement_temperature 298(2)
_cell_measurement_theta_max 27.47
_cell_measurement_theta_min 3.12
_cell_volume 1033.10(12)
_computing_cell_refinement PROCESS-AUTO
_computing_data_collection 'PROCESS-AUTO (Rigaku, 1998)'
_computing_data_reduction 'SHELXS-97 (Sheldrick, 1990)'
_computing_molecular_graphics 'ORTEX (P.McArdle, 1995)'
_computing_publication_material SHELXL-97
_computing_structure_refinement 'SHELXL-97 (Sheldrick, 1997)'
_computing_structure_solution SHELXS-97
_diffrn_ambient_temperature 298(2)
_diffrn_detector_area_resol_mean 10
_diffrn_measured_fraction_theta_full 0.990
_diffrn_measured_fraction_theta_max 0.990
_diffrn_measurement_device_type 'Rigaku R-AXIS RAPID Imaging Plate'
_diffrn_measurement_method \w
_diffrn_radiation_monochromator graphite
_diffrn_radiation_source 'Rigaku Rotating Anode Ultrax18'
_diffrn_radiation_type MoK\a
_diffrn_radiation_wavelength 0.71069
_diffrn_reflns_av_R_equivalents 0.0346
_diffrn_reflns_av_sigmaI/netI 0.0443
_diffrn_reflns_limit_h_max 11
_diffrn_reflns_limit_h_min -9
_diffrn_reflns_limit_k_max 14
_diffrn_reflns_limit_k_min -14
_diffrn_reflns_limit_l_max 16
_diffrn_reflns_limit_l_min -16
_diffrn_reflns_number 10296
_diffrn_reflns_theta_full 27.47
_diffrn_reflns_theta_max 27.47
_diffrn_reflns_theta_min 3.12
_exptl_absorpt_coefficient_mu 4.202
_exptl_absorpt_correction_T_max 0.8670
_exptl_absorpt_correction_T_min 0.6694
_exptl_absorpt_correction_type numerical
_exptl_crystal_colour orange
_exptl_crystal_density_diffrn 1.633
_exptl_crystal_density_meas ?
_exptl_crystal_density_method 'not measured'
_exptl_crystal_description platelet
_exptl_crystal_F_000 512
_exptl_crystal_size_max 0.190
_exptl_crystal_size_mid 0.103
_exptl_crystal_size_min 0.026
_refine_diff_density_max 1.683
_refine_diff_density_min -1.329
_refine_diff_density_rms 0.135
_refine_ls_extinction_method none
_refine_ls_goodness_of_fit_ref 1.075
_refine_ls_hydrogen_treatment mixed
_refine_ls_matrix_type full
_refine_ls_number_parameters 221
_refine_ls_number_reflns 4695
_refine_ls_number_restraints 0
_refine_ls_restrained_S_all 1.075
_refine_ls_R_factor_all 0.0291
_refine_ls_R_factor_gt 0.0267
_refine_ls_shift/su_max 0.001
_refine_ls_shift/su_mean 0.000
_refine_ls_structure_factor_coef Fsqd
_refine_ls_weighting_details 'calc w=1/[\s^2^(Fo^2^)+(0.0284P)^2^+0.1411P] where P=(Fo^2^+2Fc^2^)/3'
_refine_ls_weighting_scheme calc
_refine_ls_wR_factor_gt 0.0613
_refine_ls_wR_factor_ref 0.0627
_reflns_number_gt 4398
_reflns_number_total 4695
_reflns_threshold_expression >2sigma(I)
_cod_data_source_file om6b00449_si_002.cif
_cod_data_source_block 6
_cod_depositor_comments
;
The following automatic conversions were performed:

'_symmetry_cell_setting' value 'Triclinic' changed to 'triclinic'
according to
/usr/data/users/saulius/crontab/automatic-downloads/rss-feeds/ACS/lib/dictionaries/cif_core.dic
dictionary named 'cif_core.dic' version 2.4.2 from 2011-04-26.

'_exptl_absorpt_correction_type' value 'Numerical' changed to
'numerical' according to
/usr/data/users/saulius/crontab/automatic-downloads/rss-feeds/ACS/lib/dictionaries/cif_core.dic
dictionary named 'cif_core.dic' version 2.4.2 from 2011-04-26.

'_exptl_crystal_density_meas' value 'not measured' was changed to '?'
- the value is perceived as not measured.

Automatic conversion script
Id: cif_fix_values 4268 2015-11-12 08:31:59Z antanas 

 Adding full bibliography for 4086605--4086611.cif.
;
_cod_original_cell_volume 1033.10(11)
_cod_original_sg_symbol_H-M P-1
_cod_database_code 4086608

loop_
_symmetry_equiv_pos_as_xyz
'x, y, z'
'-x, -y, -z'

loop_
_atom_site_label
_atom_site_type_symbol
_atom_site_fract_x
_atom_site_fract_y
_atom_site_fract_z
_atom_site_U_iso_or_equiv
_atom_site_adp_type
_atom_site_occupancy
_atom_site_symmetry_multiplicity
_atom_site_calc_flag
_atom_site_refinement_flags
Pt1 Pt 0.0000 0.0000 0.5000 0.01171(6) Uani 1 2 d S
Ru1 Ru 0.03491(3) 0.12571(2) 0.252957(18) 0.01393(7) Uani 1 1 d .
P1 P -0.16071(9) 0.10464(8) 0.63435(6) 0.01338(15) Uani 1 1 d .
C1 C -0.2226(4) 0.1268(3) 0.2777(3) 0.0226(7) Uani 1 1 d .
C2 C -0.1309(4) 0.0599(3) 0.1969(3) 0.0238(7) Uani 1 1 d .
C3 C -0.1170(4) 0.2574(3) 0.6469(3) 0.0219(6) Uani 1 1 d .
C4 C -0.2157(6) 0.4018(4) 0.5756(3) 0.0373(9) Uani 1 1 d .
H4A H -0.2003 0.4037 0.4982 0.056 Uiso 1 1 calc R
H4B H -0.1756 0.4713 0.5791 0.056 Uiso 1 1 calc R
H4C H -0.3325 0.4202 0.6051 0.056 Uiso 1 1 calc R
C5 C 0.0685(4) 0.2450(4) 0.6002(3) 0.0292(8) Uani 1 1 d .
H5A H 0.1369 0.1528 0.6351 0.044 Uiso 1 1 calc R
H5B H 0.0995 0.3112 0.6168 0.044 Uiso 1 1 calc R
H5C H 0.0845 0.2632 0.5195 0.044 Uiso 1 1 calc R
C6 C -0.1598(5) 0.2590(4) 0.7711(3) 0.0296(8) Uani 1 1 d .
H6A H -0.1265 0.1656 0.8212 0.044 Uiso 1 1 calc R
H6B H -0.2783 0.3000 0.7878 0.044 Uiso 1 1 calc R
H6C H -0.1013 0.3125 0.7815 0.044 Uiso 1 1 calc R
C7 C -0.3915(4) 0.1620(3) 0.6177(2) 0.0206(6) Uani 1 1 d .
C8 C -0.4220(4) 0.0350(4) 0.6132(3) 0.0258(7) Uani 1 1 d .
H8A H -0.3521 0.0081 0.5492 0.039 Uiso 1 1 calc R
H8B H -0.5374 0.0570 0.6058 0.039 Uiso 1 1 calc R
H8C H -0.3956 -0.0401 0.6817 0.039 Uiso 1 1 calc R
C9 C -0.4345(4) 0.2776(3) 0.5052(3) 0.0269(7) Uani 1 1 d .
H9A H -0.3466 0.2588 0.4451 0.040 Uiso 1 1 calc R
H9B H -0.4459 0.3655 0.5121 0.040 Uiso 1 1 calc R
H9C H -0.5379 0.2803 0.4885 0.040 Uiso 1 1 calc R
C10 C -0.5065(4) 0.2096(4) 0.7174(3) 0.0341(9) Uani 1 1 d .
H10A H -0.5018 0.2989 0.7112 0.051 Uiso 1 1 calc R
H10B H -0.4701 0.1435 0.7877 0.051 Uiso 1 1 calc R
H10C H -0.6195 0.2161 0.7157 0.051 Uiso 1 1 calc R
C11 C 0.1246(4) 0.2173(3) 0.0713(3) 0.0230(7) Uani 1 1 d .
C12 C 0.2518(4) 0.2071(3) 0.1293(3) 0.0216(6) Uani 1 1 d .
C13 C 0.1776(5) 0.2854(4) 0.2057(3) 0.0267(7) Uani 1 1 d .
C14 C 0.0034(4) 0.3523(3) 0.1914(3) 0.0284(8) Uani 1 1 d .
C15 C -0.0274(4) 0.3153(3) 0.1055(3) 0.0268(7) Uani 1 1 d .
C16 C 0.1573(5) 0.1586(4) -0.0233(3) 0.0350(9) Uani 1 1 d .
H16A H 0.0530 0.1622 -0.0393 0.052 Uiso 1 1 calc R
H16B H 0.2273 0.0638 -0.0016 0.052 Uiso 1 1 calc R
H16C H 0.2125 0.2119 -0.0897 0.052 Uiso 1 1 calc R
C17 C 0.4366(4) 0.1478(4) 0.0940(3) 0.0334(8) Uani 1 1 d .
H17A H 0.4569 0.0622 0.0797 0.050 Uiso 1 1 calc R
H17B H 0.4976 0.1306 0.1536 0.050 Uiso 1 1 calc R
H17C H 0.4730 0.2128 0.0262 0.050 Uiso 1 1 calc R
C18 C 0.2683(6) 0.3186(5) 0.2724(3) 0.0417(10) Uani 1 1 d .
H18A H 0.2154 0.3019 0.3497 0.063 Uiso 1 1 calc R
H18B H 0.2647 0.4144 0.2400 0.063 Uiso 1 1 calc R
H18C H 0.3827 0.2607 0.2701 0.063 Uiso 1 1 calc R
C19 C -0.1153(6) 0.4613(4) 0.2433(4) 0.0535(13) Uani 1 1 d .
H19A H -0.0820 0.4471 0.3140 0.080 Uiso 1 1 calc R
H19B H -0.2266 0.4549 0.2566 0.080 Uiso 1 1 calc R
H19C H -0.1132 0.5517 0.1925 0.080 Uiso 1 1 calc R
C20 C -0.1817(5) 0.3814(4) 0.0473(3) 0.0434(11) Uani 1 1 d .
H20A H -0.1799 0.3275 0.0021 0.065 Uiso 1 1 calc R
H20B H -0.1842 0.4739 -0.0006 0.065 Uiso 1 1 calc R
H20C H -0.2794 0.3852 0.1033 0.065 Uiso 1 1 calc R
H1 H -0.1374 0.1192 0.1108 0.033(10) Uiso 1 1 d R
H2 H -0.1188 -0.0434 0.2171 0.037(11) Uiso 1 1 d R
H3 H -0.2892 0.2203 0.2587 0.022(9) Uiso 1 1 d R
H4 H -0.2601 0.0780 0.3490 0.026(10) Uiso 1 1 d R
H5 H -0.0194 0.1476 0.3863 0.022(9) Uiso 1 1 d R

loop_
_atom_site_aniso_label
_atom_site_aniso_U_11
_atom_site_aniso_U_22
_atom_site_aniso_U_33
_atom_site_aniso_U_23
_atom_site_aniso_U_13
_atom_site_aniso_U_12
Pt1 0.01162(8) 0.01050(8) 0.01278(8) -0.00436(6) -0.00184(5) -0.00219(6)
Ru1 0.01490(13) 0.01207(13) 0.01362(12) -0.00340(10) -0.00163(9) -0.00356(10)
P1 0.0128(3) 0.0122(3) 0.0157(3) -0.0061(3) -0.0032(3) -0.0016(3)
C1 0.0174(15) 0.0239(16) 0.0255(16) -0.0049(14) -0.0066(12) -0.0056(13)
C2 0.0248(17) 0.0240(16) 0.0260(16) -0.0061(14) -0.0105(13) -0.0080(14)
C3 0.0297(17) 0.0150(14) 0.0262(15) -0.0081(13) -0.0098(13) -0.0067(13)
C4 0.057(3) 0.0157(16) 0.043(2) -0.0062(16) -0.0256(19) -0.0062(17)
C5 0.039(2) 0.0267(17) 0.0298(17) -0.0046(15) -0.0069(15) -0.0207(16)
C6 0.038(2) 0.0251(17) 0.0330(18) -0.0175(15) -0.0133(15) -0.0028(15)
C7 0.0148(14) 0.0265(16) 0.0181(14) -0.0102(13) -0.0019(11) -0.0005(12)
C8 0.0219(16) 0.0323(18) 0.0259(16) -0.0044(15) -0.0066(13) -0.0137(15)
C9 0.0227(17) 0.0242(17) 0.0334(17) -0.0130(15) -0.0147(14) 0.0048(14)
C10 0.0193(17) 0.049(2) 0.0324(18) -0.0237(18) 0.0019(14) -0.0002(16)
C11 0.0244(16) 0.0189(15) 0.0166(14) 0.0038(12) 0.0033(12) -0.0101(13)
C12 0.0227(16) 0.0206(16) 0.0191(14) -0.0021(13) 0.0021(12) -0.0112(13)
C13 0.0376(19) 0.0223(16) 0.0247(16) -0.0063(14) 0.0038(14) -0.0205(15)
C14 0.0326(18) 0.0137(15) 0.0298(17) -0.0030(14) 0.0082(14) -0.0089(14)
C15 0.0255(17) 0.0203(16) 0.0224(15) 0.0039(13) 0.0007(13) -0.0067(14)
C16 0.037(2) 0.050(2) 0.0165(15) -0.0090(16) -0.0005(14) -0.0149(18)
C17 0.0231(18) 0.045(2) 0.0269(17) -0.0057(17) 0.0014(14) -0.0132(16)
C18 0.057(3) 0.045(2) 0.040(2) -0.0214(19) 0.0062(19) -0.035(2)
C19 0.063(3) 0.0197(19) 0.060(3) -0.015(2) 0.029(2) -0.0133(19)
C20 0.028(2) 0.043(2) 0.0305(19) 0.0128(18) -0.0074(16) -0.0015(17)

loop_
_atom_type_symbol
_atom_type_description
_atom_type_scat_dispersion_real
_atom_type_scat_dispersion_imag
_atom_type_scat_source
C C 0.0033 0.0016 'International Tables Vol C Tables 4.2.6.8 and 6.1.1.4'
H H 0.0000 0.0000 'International Tables Vol C Tables 4.2.6.8 and 6.1.1.4'
P P 0.1023 0.0942 'International Tables Vol C Tables 4.2.6.8 and 6.1.1.4'
Pt Pt -1.7033 8.3905 'International Tables Vol C Tables 4.2.6.8 and 6.1.1.4'
Ru Ru -1.2594 0.8363 'International Tables Vol C Tables 4.2.6.8 and 6.1.1.4'

loop_
_geom_angle_atom_site_label_1
_geom_angle_atom_site_label_2
_geom_angle_atom_site_label_3
_geom_angle
_geom_angle_site_symmetry_1
_geom_angle_site_symmetry_3
P1 Pt1 P1 180.00(2) 2_556 .
P1 Pt1 Ru1 127.548(18) 2_556 2_556
P1 Pt1 Ru1 52.452(18) . 2_556
P1 Pt1 Ru1 52.452(18) 2_556 .
P1 Pt1 Ru1 127.548(18) . .
Ru1 Pt1 Ru1 180.0 2_556 .
C1 Ru1 C2 37.51(13) . .
C1 Ru1 C15 87.68(12) . .
C2 Ru1 C15 84.73(13) . .
C1 Ru1 C11 111.82(12) . .
C2 Ru1 C11 88.01(12) . .
C15 Ru1 C11 38.00(12) . .
C1 Ru1 C14 101.02(13) . .
C2 Ru1 C14 116.31(13) . .
C15 Ru1 C14 37.13(14) . .
C11 Ru1 C14 62.74(13) . .
C1 Ru1 C13 137.70(13) . .
C2 Ru1 C13 145.23(12) . .
C15 Ru1 C13 61.26(13) . .
C11 Ru1 C13 61.17(13) . .
C14 Ru1 C13 37.00(13) . .
C1 Ru1 C12 146.89(11) . .
C2 Ru1 C12 122.38(12) . .
C15 Ru1 C12 60.81(12) . .
C11 Ru1 C12 36.32(12) . .
C14 Ru1 C12 60.65(12) . .
C13 Ru1 C12 35.35(12) . .
C1 Ru1 P1 100.74(9) . 2_556
C2 Ru1 P1 92.30(9) . 2_556
C15 Ru1 P1 162.01(10) . 2_556
C11 Ru1 P1 124.32(9) . 2_556
C14 Ru1 P1 151.30(10) . 2_556
C13 Ru1 P1 117.61(9) . 2_556
C12 Ru1 P1 107.04(8) . 2_556
C1 Ru1 Pt1 82.52(8) . .
C2 Ru1 Pt1 104.78(8) . .
C15 Ru1 Pt1 147.77(10) . .
C11 Ru1 Pt1 165.64(9) . .
C14 Ru1 Pt1 115.27(9) . .
C13 Ru1 Pt1 108.03(9) . .
C12 Ru1 Pt1 129.46(8) . .
P1 Ru1 Pt1 50.000(18) 2_556 .
C3 P1 C7 107.33(15) . .
C3 P1 Pt1 120.07(11) . .
C7 P1 Pt1 109.90(10) . .
C3 P1 Ru1 120.26(10) . 2_556
C7 P1 Ru1 119.29(10) . 2_556
Pt1 P1 Ru1 77.55(2) . 2_556
C2 C1 Ru1 71.66(18) . .
C1 C2 Ru1 70.83(19) . .
C5 C3 C4 105.0(3) . .
C5 C3 C6 112.3(3) . .
C4 C3 C6 106.2(3) . .
C5 C3 P1 107.4(2) . .
C4 C3 P1 115.1(2) . .
C6 C3 P1 110.8(2) . .
C8 C7 C10 110.2(3) . .
C8 C7 C9 106.7(3) . .
C10 C7 C9 109.4(3) . .
C8 C7 P1 105.4(2) . .
C10 C7 P1 112.1(2) . .
C9 C7 P1 112.9(2) . .
C12 C11 C15 107.1(3) . .
C12 C11 C16 124.2(3) . .
C15 C11 C16 127.6(3) . .
C12 C11 Ru1 76.48(17) . .
C15 C11 Ru1 70.77(17) . .
C16 C11 Ru1 127.6(2) . .
C13 C12 C11 108.6(3) . .
C13 C12 C17 126.8(3) . .
C11 C12 C17 123.4(3) . .
C13 C12 Ru1 70.94(17) . .
C11 C12 Ru1 67.20(16) . .
C17 C12 Ru1 137.4(2) . .
C12 C13 C14 108.0(3) . .
C12 C13 C18 126.3(3) . .
C14 C13 C18 124.5(3) . .
C12 C13 Ru1 73.71(18) . .
C14 C13 Ru1 68.29(18) . .
C18 C13 Ru1 133.0(2) . .
C15 C14 C13 107.9(3) . .
C15 C14 C19 125.8(4) . .
C13 C14 C19 125.5(4) . .
C15 C14 Ru1 71.17(19) . .
C13 C14 Ru1 74.71(18) . .
C19 C14 Ru1 127.9(2) . .
C14 C15 C11 108.1(3) . .
C14 C15 C20 126.1(3) . .
C11 C15 C20 125.2(3) . .
C14 C15 Ru1 71.70(18) . .
C11 C15 Ru1 71.23(17) . .
C20 C15 Ru1 129.6(2) . .

loop_
_geom_bond_atom_site_label_1
_geom_bond_atom_site_label_2
_geom_bond_distance
_geom_bond_site_symmetry_2
Pt1 P1 2.2975(7) 2_556
Pt1 P1 2.2975(7) .
Pt1 Ru1 2.9286(3) 2_556
Pt1 Ru1 2.9286(3) .
Ru1 C1 2.169(3) .
Ru1 C2 2.179(3) .
Ru1 C15 2.217(3) .
Ru1 C11 2.223(3) .
Ru1 C14 2.224(3) .
Ru1 C13 2.309(3) .
Ru1 C12 2.345(3) .
Ru1 P1 2.3778(8) 2_556
P1 C3 1.904(3) .
P1 C7 1.906(3) .
P1 Ru1 2.3778(8) 2_556
C1 C2 1.398(5) .
C3 C5 1.541(5) .
C3 C4 1.541(4) .
C3 C6 1.545(5) .
C7 C8 1.523(5) .
C7 C10 1.537(4) .
C7 C9 1.542(4) .
C11 C12 1.428(5) .
C11 C15 1.445(5) .
C11 C16 1.491(5) .
C12 C13 1.413(5) .
C12 C17 1.510(5) .
C13 C14 1.440(5) .
C13 C18 1.501(5) .
C14 C15 1.414(5) .
C14 C19 1.501(5) .
C15 C20 1.503(5) .

loop_
_geom_torsion_atom_site_label_1
_geom_torsion_atom_site_label_2
_geom_torsion_atom_site_label_3
_geom_torsion_atom_site_label_4
_geom_torsion
_geom_torsion_site_symmetry_1
_geom_torsion_site_symmetry_4
P1 Pt1 Ru1 C1 110.83(10) 2_556 .
P1 Pt1 Ru1 C1 -69.17(10) . .
Ru1 Pt1 Ru1 C1 -146(100) 2_556 .
P1 Pt1 Ru1 C2 80.38(10) 2_556 .
P1 Pt1 Ru1 C2 -99.62(10) . .
Ru1 Pt1 Ru1 C2 -176(100) 2_556 .
P1 Pt1 Ru1 C15 -175.71(18) 2_556 .
P1 Pt1 Ru1 C15 4.29(18) . .
Ru1 Pt1 Ru1 C15 -72(100) 2_556 .
P1 Pt1 Ru1 C11 -71.9(4) 2_556 .
P1 Pt1 Ru1 C11 108.1(4) . .
Ru1 Pt1 Ru1 C11 31(100) 2_556 .
P1 Pt1 Ru1 C14 -150.47(11) 2_556 .
P1 Pt1 Ru1 C14 29.53(11) . .
Ru1 Pt1 Ru1 C14 -47(100) 2_556 .
P1 Pt1 Ru1 C13 -111.29(10) 2_556 .
P1 Pt1 Ru1 C13 68.71(10) . .
Ru1 Pt1 Ru1 C13 -8(100) 2_556 .
P1 Pt1 Ru1 C12 -78.74(11) 2_556 .
P1 Pt1 Ru1 C12 101.26(11) . .
Ru1 Pt1 Ru1 C12 25(100) 2_556 .
P1 Pt1 Ru1 P1 180.0 . 2_556
Ru1 Pt1 Ru1 P1 103(100) 2_556 2_556
P1 Pt1 P1 C3 -131(100) 2_556 .
Ru1 Pt1 P1 C3 117.93(12) 2_556 .
Ru1 Pt1 P1 C3 -62.07(12) . .
P1 Pt1 P1 C7 -6(100) 2_556 .
Ru1 Pt1 P1 C7 -116.93(11) 2_556 .
Ru1 Pt1 P1 C7 63.07(11) . .
P1 Pt1 P1 Ru1 111(100) 2_556 2_556
Ru1 Pt1 P1 Ru1 180.0 . 2_556
C15 Ru1 C1 C2 84.4(2) . .
C11 Ru1 C1 C2 54.3(2) . .
C14 Ru1 C1 C2 119.20(19) . .
C13 Ru1 C1 C2 125.0(2) . .
C12 Ru1 C1 C2 67.2(3) . .
P1 Ru1 C1 C2 -79.63(18) 2_556 .
Pt1 Ru1 C1 C2 -126.41(18) . .
C15 Ru1 C2 C1 -93.1(2) . .
C11 Ru1 C2 C1 -131.01(19) . .
C14 Ru1 C2 C1 -72.9(2) . .
C13 Ru1 C2 C1 -104.7(3) . .
C12 Ru1 C2 C1 -143.40(18) . .
P1 Ru1 C2 C1 104.71(17) 2_556 .
Pt1 Ru1 C2 C1 55.61(18) . .
C7 P1 C3 C5 -151.6(2) . .
Pt1 P1 C3 C5 -25.3(2) . .
Ru1 P1 C3 C5 67.6(2) 2_556 .
C7 P1 C3 C4 -35.1(3) . .
Pt1 P1 C3 C4 91.3(3) . .
Ru1 P1 C3 C4 -175.9(2) 2_556 .
C7 P1 C3 C6 85.4(2) . .
Pt1 P1 C3 C6 -148.29(19) . .
Ru1 P1 C3 C6 -55.5(3) 2_556 .
C3 P1 C7 C8 -177.6(2) . .
Pt1 P1 C7 C8 50.2(2) . .
Ru1 P1 C7 C8 -36.3(2) 2_556 .
C3 P1 C7 C10 -57.7(3) . .
Pt1 P1 C7 C10 170.1(2) . .
Ru1 P1 C7 C10 83.6(3) 2_556 .
C3 P1 C7 C9 66.3(3) . .
Pt1 P1 C7 C9 -65.8(2) . .
Ru1 P1 C7 C9 -152.4(2) 2_556 .
C1 Ru1 C11 C12 168.15(19) . .
C2 Ru1 C11 C12 -162.2(2) . .
C15 Ru1 C11 C12 113.8(3) . .
C14 Ru1 C11 C12 76.7(2) . .
C13 Ru1 C11 C12 34.60(19) . .
P1 Ru1 C11 C12 -70.8(2) 2_556 .
Pt1 Ru1 C11 C12 -8.9(5) . .
C1 Ru1 C11 C15 54.3(2) . .
C2 Ru1 C11 C15 84.0(2) . .
C14 Ru1 C11 C15 -37.1(2) . .
C13 Ru1 C11 C15 -79.2(2) . .
C12 Ru1 C11 C15 -113.8(3) . .
P1 Ru1 C11 C15 175.42(17) 2_556 .
Pt1 Ru1 C11 C15 -122.7(3) . .
C1 Ru1 C11 C16 -68.8(3) . .
C2 Ru1 C11 C16 -39.2(3) . .
C15 Ru1 C11 C16 -123.2(4) . .
C14 Ru1 C11 C16 -160.3(3) . .
C13 Ru1 C11 C16 157.6(3) . .
C12 Ru1 C11 C16 123.0(4) . .
P1 Ru1 C11 C16 52.3(3) 2_556 .
Pt1 Ru1 C11 C16 114.1(4) . .
C15 C11 C12 C13 5.6(3) . .
C16 C11 C12 C13 174.5(3) . .
Ru1 C11 C12 C13 -59.0(2) . .
C15 C11 C12 C17 -162.6(3) . .
C16 C11 C12 C17 6.2(5) . .
Ru1 C11 C12 C17 132.7(3) . .
C15 C11 C12 Ru1 64.64(19) . .
C16 C11 C12 Ru1 -126.5(3) . .
C1 Ru1 C12 C13 100.3(3) . .
C2 Ru1 C12 C13 141.9(2) . .
C15 Ru1 C12 C13 80.5(2) . .
C11 Ru1 C12 C13 120.7(3) . .
C14 Ru1 C12 C13 37.7(2) . .
P1 Ru1 C12 C13 -113.94(19) 2_556 .
Pt1 Ru1 C12 C13 -62.1(2) . .
C1 Ru1 C12 C11 -20.4(3) . .
C2 Ru1 C12 C11 21.2(2) . .
C15 Ru1 C12 C11 -40.2(2) . .
C14 Ru1 C12 C11 -83.0(2) . .
C13 Ru1 C12 C11 -120.7(3) . .
P1 Ru1 C12 C11 125.36(18) 2_556 .
Pt1 Ru1 C12 C11 177.15(16) . .
C1 Ru1 C12 C17 -135.6(4) . .
C2 Ru1 C12 C17 -94.0(4) . .
C15 Ru1 C12 C17 -155.4(4) . .
C11 Ru1 C12 C17 -115.2(4) . .
C14 Ru1 C12 C17 161.8(4) . .
C13 Ru1 C12 C17 124.1(5) . .
P1 Ru1 C12 C17 10.1(4) 2_556 .
Pt1 Ru1 C12 C17 61.9(4) . .
C11 C12 C13 C14 -3.3(3) . .
C17 C12 C13 C14 164.5(3) . .
Ru1 C12 C13 C14 -60.0(2) . .
C11 C12 C13 C18 -171.4(3) . .
C17 C12 C13 C18 -3.7(5) . .
Ru1 C12 C13 C18 131.8(4) . .
C11 C12 C13 Ru1 56.7(2) . .
C17 C12 C13 Ru1 -135.5(3) . .
C1 Ru1 C13 C12 -127.0(2) . .
C2 Ru1 C13 C12 -65.9(3) . .
C15 Ru1 C13 C12 -79.2(2) . .
C11 Ru1 C13 C12 -35.54(19) . .
C14 Ru1 C13 C12 -117.6(3) . .
P1 Ru1 C13 C12 80.5(2) 2_556 .
Pt1 Ru1 C13 C12 134.12(17) . .
C1 Ru1 C13 C14 -9.4(3) . .
C2 Ru1 C13 C14 51.7(3) . .
C15 Ru1 C13 C14 38.4(2) . .
C11 Ru1 C13 C14 82.0(2) . .
C12 Ru1 C13 C14 117.6(3) . .
P1 Ru1 C13 C14 -161.95(17) 2_556 .
Pt1 Ru1 C13 C14 -108.29(19) . .
C1 Ru1 C13 C18 108.2(4) . .
C2 Ru1 C13 C18 169.2(3) . .
C15 Ru1 C13 C18 156.0(4) . .
C11 Ru1 C13 C18 -160.4(4) . .
C14 Ru1 C13 C18 117.6(5) . .
C12 Ru1 C13 C18 -124.8(5) . .
P1 Ru1 C13 C18 -44.4(4) 2_556 .
Pt1 Ru1 C13 C18 9.3(4) . .
C12 C13 C14 C15 -0.5(3) . .
C18 C13 C14 C15 168.0(3) . .
Ru1 C13 C14 C15 -63.9(2) . .
C12 C13 C14 C19 -170.5(3) . .
C18 C13 C14 C19 -2.1(5) . .
Ru1 C13 C14 C19 126.0(3) . .
C12 C13 C14 Ru1 63.5(2) . .
C18 C13 C14 Ru1 -128.1(3) . .
C1 Ru1 C14 C15 -71.0(2) . .
C2 Ru1 C14 C15 -34.6(2) . .
C11 Ru1 C14 C15 38.00(19) . .
C13 Ru1 C14 C15 115.4(3) . .
C12 Ru1 C14 C15 79.4(2) . .
P1 Ru1 C14 C15 150.30(18) 2_556 .
Pt1 Ru1 C14 C15 -157.87(16) . .
C1 Ru1 C14 C13 173.6(2) . .
C2 Ru1 C14 C13 -150.1(2) . .
C15 Ru1 C14 C13 -115.4(3) . .
C11 Ru1 C14 C13 -77.4(2) . .
C12 Ru1 C14 C13 -36.04(19) . .
P1 Ru1 C14 C13 34.9(3) 2_556 .
Pt1 Ru1 C14 C13 86.70(19) . .
C1 Ru1 C14 C19 50.2(4) . .
C2 Ru1 C14 C19 86.6(4) . .
C15 Ru1 C14 C19 121.2(5) . .
C11 Ru1 C14 C19 159.2(4) . .
C13 Ru1 C14 C19 -123.3(5) . .
C12 Ru1 C14 C19 -159.4(5) . .
P1 Ru1 C14 C19 -88.5(4) 2_556 .
Pt1 Ru1 C14 C19 -36.6(4) . .
C13 C14 C15 C11 3.9(3) . .
C19 C14 C15 C11 174.0(3) . .
Ru1 C14 C15 C11 -62.3(2) . .
C13 C14 C15 C20 -167.6(3) . .
C19 C14 C15 C20 2.4(5) . .
Ru1 C14 C15 C20 126.1(3) . .
C13 C14 C15 Ru1 66.3(2) . .
C19 C14 C15 Ru1 -123.7(3) . .
C12 C11 C15 C14 -5.9(3) . .
C16 C11 C15 C14 -174.2(3) . .
Ru1 C11 C15 C14 62.6(2) . .
C12 C11 C15 C20 165.8(3) . .
C16 C11 C15 C20 -2.6(5) . .
Ru1 C11 C15 C20 -125.7(3) . .
C12 C11 C15 Ru1 -68.5(2) . .
C16 C11 C15 Ru1 123.1(3) . .
C1 Ru1 C15 C14 111.7(2) . .
C2 Ru1 C15 C14 149.2(2) . .
C11 Ru1 C15 C14 -117.3(3) . .
C13 Ru1 C15 C14 -38.30(19) . .
C12 Ru1 C15 C14 -78.9(2) . .
P1 Ru1 C15 C14 -129.6(3) 2_556 .
Pt1 Ru1 C15 C14 39.7(3) . .
C1 Ru1 C15 C11 -131.0(2) . .
C2 Ru1 C15 C11 -93.5(2) . .
C14 Ru1 C15 C11 117.3(3) . .
C13 Ru1 C15 C11 79.0(2) . .
C12 Ru1 C15 C11 38.36(19) . .
P1 Ru1 C15 C11 -12.3(4) 2_556 .
Pt1 Ru1 C15 C11 156.97(16) . .
C1 Ru1 C15 C20 -10.4(4) . .
C2 Ru1 C15 C20 27.1(4) . .
C11 Ru1 C15 C20 120.6(5) . .
C14 Ru1 C15 C20 -122.2(4) . .
C13 Ru1 C15 C20 -160.5(4) . .
C12 Ru1 C15 C20 158.9(4) . .
P1 Ru1 C15 C20 108.2(4) 2_556 .
Pt1 Ru1 C15 C20 -82.4(4) . .
